data_4503860
loop_
_publ_author_name
'Kato, Takako'
'Okamoto, Iwao'
'Masu, Hyuma'
'Katagiri, Kosuke'
'Tominaga, Masahide'
'Yamaguchi, Kentaro'
'Kagechika, Hiroyuki'
'Azumaya, Isao'

_publ_section_title
;
 Polymorphism and Pseudopolymorphism of an Aromatic Amide: Spontaneous
 Resolution and Crystal-to-Crystal phase Transition
;
_journal_issue 10
_journal_name_full 'Crystal Growth &amp; Design'
_journal_page_first 3871
_journal_paper_doi 10.1021/cg800658t
_journal_volume 8
_journal_year 2008
_chemical_formula_moiety 'C22 H18 F2 N2 O2, C3 H6 O3'
_chemical_formula_sum 'C25 H24 F2 N2 O5'
_chemical_formula_weight 470.46
_chemical_name_systematic
; 
 ? 
;
_space_group_IT_number 15
_symmetry_cell_setting monoclinic
_symmetry_space_group_name_Hall '-C 2yc'
_symmetry_space_group_name_H-M 'C 1 2/c 1'
_atom_sites_solution_hydrogens geom
_atom_sites_solution_primary direct
_atom_sites_solution_secondary difmap
_audit_creation_method SHELXL-97
_cell_angle_alpha 90.00
_cell_angle_beta 104.4040(10)
_cell_angle_gamma 90.00
_cell_formula_units_Z 4
_cell_length_a 15.5849(12)
_cell_length_b 9.0737(7)
_cell_length_c 16.6387(13)
_cell_measurement_reflns_used 2091
_cell_measurement_temperature 120
_cell_measurement_theta_max 26.32
_cell_measurement_theta_min 2.53
_cell_volume 2279.0(3)
_computing_cell_refinement 'APEX2 '
_computing_data_collection 'APEX2 '
_computing_data_reduction 'SAINT (Bruker AXS, 2004)'
_computing_molecular_graphics 'XSHEL (Bruker AXS,2002)'
_computing_publication_material 'XCIF (Bruker AXS, 2001)'
_computing_structure_refinement 'SHELXL-97 (Sheldrick, 1997)'
_computing_structure_solution 'SHELXS-97 (Sheldrick, 1997)'
_diffrn_ambient_temperature 120
_diffrn_detector_area_resol_mean 8.333
_diffrn_measured_fraction_theta_full 0.997
_diffrn_measured_fraction_theta_max 0.926
_diffrn_measurement_device_type 'Bruker APEXII CCD area detector'
_diffrn_measurement_method 'phi and omega scans'
_diffrn_radiation_monochromator 'Bruker Helios multilayer confocal mirror'
_diffrn_radiation_source 'Bruker TXS fine-focus rotating anode'
_diffrn_radiation_type MoK\a
_diffrn_radiation_wavelength 0.71073
_diffrn_reflns_av_R_equivalents 0.0179
_diffrn_reflns_av_sigmaI/netI 0.0239
_diffrn_reflns_limit_h_max 18
_diffrn_reflns_limit_h_min -9
_diffrn_reflns_limit_k_max 11
_diffrn_reflns_limit_k_min -11
_diffrn_reflns_limit_l_max 20
_diffrn_reflns_limit_l_min -21
_diffrn_reflns_number 5427
_diffrn_reflns_theta_full 25.00
_diffrn_reflns_theta_max 26.95
_diffrn_reflns_theta_min 2.53
_exptl_absorpt_coefficient_mu 0.107
_exptl_absorpt_correction_T_max 0.9790
_exptl_absorpt_correction_T_min 0.9790
_exptl_absorpt_correction_type empirical
_exptl_absorpt_process_details
;
SADABS Sheldrick 1996
;
_exptl_crystal_colour colourless
_exptl_crystal_density_diffrn 1.371
_exptl_crystal_density_method 'not measured'
_exptl_crystal_description prismatic
_exptl_crystal_F_000 984
_exptl_crystal_size_max 0.20
_exptl_crystal_size_mid 0.20
_exptl_crystal_size_min 0.20
_refine_diff_density_max 0.204
_refine_diff_density_min -0.241
_refine_diff_density_rms 0.048
_refine_ls_extinction_method none
_refine_ls_goodness_of_fit_ref 1.050
_refine_ls_hydrogen_treatment mixed
_refine_ls_matrix_type full
_refine_ls_number_parameters 183
_refine_ls_number_reflns 2299
_refine_ls_number_restraints 3
_refine_ls_restrained_S_all 1.052
_refine_ls_R_factor_all 0.0478
_refine_ls_R_factor_gt 0.0394
_refine_ls_shift/su_max 0.001
_refine_ls_shift/su_mean 0.000
_refine_ls_structure_factor_coef Fsqd
_refine_ls_weighting_details 'calc w=1/[\s^2^(Fo^2^)+(0.0518P)^2^+1.5490P] where P=(Fo^2^+2Fc^2^)/3'
_refine_ls_weighting_scheme calc
_refine_ls_wR_factor_gt 0.0997
_refine_ls_wR_factor_ref 0.1061
_reflns_number_gt 1910
_reflns_number_total 2299
_reflns_threshold_expression >2sigma
_cod_data_source_file cg800658t_si_002.cif
_cod_data_source_block a0705242tka(Form-IX)
_cod_depositor_comments
;
The following automatic conversions were performed:

'_symmetry_cell_setting' value 'Monoclinic' changed to 'monoclinic'
according to /home/saulius/struct/CIF-dictionaries/cif_core.dic
dictionary named 'cif_core.dic' version 2.4.1 from 2010-06-29.

Automatic conversion script
Id: cif_fix_values 1715 2011-07-08 13:25:40Z adriana 
;
_cod_original_sg_symbol_H-M 'C2/c  '
_cod_database_code 4503860

loop_
_symmetry_equiv_pos_as_xyz
'x, y, z'
'-x, y, -z+1/2'
'x+1/2, y+1/2, z'
'-x+1/2, y+1/2, -z+1/2'
'-x, -y, -z'
'x, -y, z-1/2'
'-x+1/2, -y+1/2, -z'
'x+1/2, -y+1/2, z-1/2'

loop_
_atom_site_label
_atom_site_type_symbol
_atom_site_fract_x
_atom_site_fract_y
_atom_site_fract_z
_atom_site_U_iso_or_equiv
_atom_site_adp_type
_atom_site_occupancy
_atom_site_symmetry_multiplicity
_atom_site_calc_flag
_atom_site_refinement_flags
_atom_site_disorder_group
O4B O 0.4821(2) 0.3709(3) -0.00387(19) 0.0378(8) Uani 0.497(4) 1 d P 1
O4A O 0.59759(15) 0.5016(2) 0.04696(15) 0.0393(8) Uani 0.503(4) 1 d P 2
C12 C 0.5000 0.5000 0.0000 0.0461(7) Uani 1 2 d S .
C13 C 0.6253(2) 0.6419(3) 0.05456(18) 0.0718(7) Uani 1 1 d D .
O3 O 0.5287(2) 0.3815(3) 0.0152(2) 0.0413(7) Uani 0.50 1 d P .
C1 C 0.32424(9) 1.19125(16) 0.38144(8) 0.0239(3) Uani 1 1 d . .
H1 H 0.3289 1.2699 0.4200 0.029 Uiso 1 1 calc R .
C2 C 0.27552(9) 1.06712(16) 0.38753(9) 0.0238(3) Uani 1 1 d . .
C3 C 0.26618(9) 0.95024(16) 0.33343(9) 0.0267(3) Uani 1 1 d . .
H3 H 0.2306 0.8676 0.3388 0.032 Uiso 1 1 calc R .
C4 C 0.31040(9) 0.95674(15) 0.27063(9) 0.0236(3) Uani 1 1 d . .
H4 H 0.3063 0.8765 0.2332 0.028 Uiso 1 1 calc R .
C5 C 0.36072(8) 1.08017(14) 0.26209(8) 0.0194(3) Uani 1 1 d . .
C6 C 0.36636(9) 1.19775(15) 0.31712(8) 0.0218(3) Uani 1 1 d . .
H6 H 0.3993 1.2831 0.3106 0.026 Uiso 1 1 calc R .
C7 C 0.40111(9) 1.09877(15) 0.18999(8) 0.0208(3) Uani 1 1 d . .
C8 C 0.46344(10) 0.99377(17) 0.08308(8) 0.0266(3) Uani 1 1 d . .
H8A H 0.4145 0.9521 0.0403 0.040 Uiso 1 1 calc R .
H8B H 0.5180 0.9393 0.0841 0.040 Uiso 1 1 calc R .
H8C H 0.4714 1.0976 0.0705 0.040 Uiso 1 1 calc R .
C9 C 0.47102(8) 0.84958(14) 0.21032(8) 0.0194(3) Uani 1 1 d . .
C10 C 0.44370(9) 0.71539(16) 0.17164(9) 0.0257(3) Uani 1 1 d . .
H10 H 0.4051 0.7149 0.1175 0.031 Uiso 1 1 calc R .
C11 C 0.47171(10) 0.58253(16) 0.21059(10) 0.0310(4) Uani 1 1 d . .
H11 H 0.4522 0.4920 0.1834 0.037 Uiso 1 1 calc R .
F1 F 0.23447(6) 1.06037(10) 0.45074(5) 0.0344(3) Uani 1 1 d . .
N1 N 0.44298(7) 0.98211(12) 0.16458(7) 0.0202(3) Uani 1 1 d . .
O1 O 0.39277(7) 1.21629(11) 0.15240(6) 0.0312(3) Uani 1 1 d . .
H13 H 0.617(2) 0.684(3) 0.1035(15) 0.121(12) Uiso 1 1 d D .
H14 H 0.633(2) 0.719(3) 0.0194(19) 0.140(14) Uiso 1 1 d D .
H15 H 0.686(2) 0.605(7) 0.073(4) 0.28(3) Uiso 1 1 d D .

loop_
_atom_site_aniso_label
_atom_site_aniso_U_11
_atom_site_aniso_U_22
_atom_site_aniso_U_33
_atom_site_aniso_U_23
_atom_site_aniso_U_13
_atom_site_aniso_U_12
O4B 0.0357(17) 0.0301(16) 0.0476(18) 0.0008(12) 0.0103(15) 0.0095(15)
O4A 0.0361(14) 0.0287(13) 0.0507(15) 0.0044(10) 0.0060(11) 0.0109(10)
C12 0.079(2) 0.0314(14) 0.0396(14) 0.0109(11) 0.0378(14) 0.0243(14)
C13 0.110(2) 0.0386(12) 0.0791(18) -0.0080(12) 0.0463(17) -0.0008(13)
O3 0.0391(16) 0.0304(16) 0.0511(18) 0.0074(12) 0.0052(15) 0.0140(15)
C1 0.0240(7) 0.0241(7) 0.0233(7) -0.0023(5) 0.0053(6) 0.0033(6)
C2 0.0193(7) 0.0315(8) 0.0221(7) 0.0040(6) 0.0081(5) 0.0042(6)
C3 0.0213(7) 0.0255(7) 0.0345(8) 0.0019(6) 0.0094(6) -0.0032(6)
C4 0.0208(7) 0.0213(7) 0.0289(7) -0.0036(6) 0.0065(6) -0.0008(5)
C5 0.0163(6) 0.0201(7) 0.0211(7) 0.0023(5) 0.0031(5) 0.0031(5)
C6 0.0216(7) 0.0180(7) 0.0255(7) 0.0007(5) 0.0054(5) -0.0003(5)
C7 0.0182(6) 0.0216(7) 0.0217(7) 0.0003(5) 0.0033(5) 0.0006(5)
C8 0.0307(8) 0.0323(8) 0.0179(7) -0.0003(6) 0.0084(6) 0.0017(6)
C9 0.0180(6) 0.0187(7) 0.0237(7) -0.0004(5) 0.0096(5) -0.0002(5)
C10 0.0240(7) 0.0245(7) 0.0303(7) -0.0071(6) 0.0100(6) -0.0026(6)
C11 0.0333(8) 0.0192(7) 0.0458(9) -0.0068(6) 0.0199(7) -0.0038(6)
F1 0.0342(5) 0.0443(6) 0.0305(5) 0.0033(4) 0.0191(4) 0.0013(4)
N1 0.0222(6) 0.0211(6) 0.0176(6) -0.0001(4) 0.0056(4) 0.0018(5)
O1 0.0404(6) 0.0247(6) 0.0328(6) 0.0086(4) 0.0176(5) 0.0092(5)

loop_
_atom_type_symbol
_atom_type_description
_atom_type_scat_dispersion_real
_atom_type_scat_dispersion_imag
_atom_type_scat_source
C C 0.0033 0.0016 'International Tables Vol C Tables 4.2.6.8 and 6.1.1.4'
H H 0.0000 0.0000 'International Tables Vol C Tables 4.2.6.8 and 6.1.1.4'
N N 0.0061 0.0033 'International Tables Vol C Tables 4.2.6.8 and 6.1.1.4'
O O 0.0106 0.0060 'International Tables Vol C Tables 4.2.6.8 and 6.1.1.4'
F F 0.0171 0.0103 'International Tables Vol C Tables 4.2.6.8 and 6.1.1.4'

loop_
_geom_angle_atom_site_label_1
_geom_angle_atom_site_label_2
_geom_angle_atom_site_label_3
_geom_angle
_geom_angle_site_symmetry_1
_geom_angle_site_symmetry_3
C12 O4B C13 106.4(2) . 5_665
C13 O4A C12 108.3(2) . .
O3 C12 O3 180.0(3) 5_665 .
O3 C12 O4B 35.49(14) 5_665 5_665
O3 C12 O4B 144.51(14) . 5_665
O3 C12 O4B 144.51(14) 5_665 .
O3 C12 O4B 35.49(14) . .
O4B C12 O4B 180.0 5_665 .
O3 C12 O4A 112.42(19) 5_665 .
O3 C12 O4A 67.58(19) . .
O4B C12 O4A 77.02(18) 5_665 .
O4B C12 O4A 102.98(18) . .
O3 C12 O4A 67.58(19) 5_665 5_665
O3 C12 O4A 112.42(19) . 5_665
O4B C12 O4A 102.98(18) 5_665 5_665
O4B C12 O4A 77.02(18) . 5_665
O4A C12 O4A 180.00(18) . 5_665
O4A C13 O4B 68.3(2) . 5_665
O4A C13 H13 111(2) . .
O4B C13 H13 98(2) 5_665 .
O4A C13 H14 137(2) . .
O4B C13 H14 90(2) 5_665 .
H13 C13 H14 108(3) . .
O4A C13 H15 88(4) . .
O4B C13 H15 154(4) 5_665 .
H13 C13 H15 101(4) . .
H14 C13 H15 101(4) . .
C2 C1 C6 117.82(13) . .
C2 C1 H1 121.1 . .
C6 C1 H1 121.1 . .
F1 C2 C3 118.51(12) . .
F1 C2 C1 117.88(12) . .
C3 C2 C1 123.60(13) . .
C2 C3 C4 117.92(13) . .
C2 C3 H3 121.0 . .
C4 C3 H3 121.0 . .
C3 C4 C5 120.51(13) . .
C3 C4 H4 119.7 . .
C5 C4 H4 119.7 . .
C6 C5 C4 119.52(12) . .
C6 C5 C7 118.02(12) . .
C4 C5 C7 122.11(12) . .
C1 C6 C5 120.58(12) . .
C1 C6 H6 119.7 . .
C5 C6 H6 119.7 . .
O1 C7 N1 120.97(12) . .
O1 C7 C5 119.63(12) . .
N1 C7 C5 119.32(11) . .
N1 C8 H8A 109.5 . .
N1 C8 H8B 109.5 . .
H8A C8 H8B 109.5 . .
N1 C8 H8C 109.5 . .
H8A C8 H8C 109.5 . .
H8B C8 H8C 109.5 . .
C10 C9 C9 119.09(8) . 2_655
C10 C9 N1 118.07(12) . .
C9 C9 N1 122.71(7) 2_655 .
C11 C10 C9 121.28(14) . .
C11 C10 H10 119.4 . .
C9 C10 H10 119.4 . .
C11 C11 C10 119.62(9) 2_655 .
C11 C11 H11 120.2 2_655 .
C10 C11 H11 120.2 . .
C7 N1 C9 126.36(11) . .
C7 N1 C8 117.35(11) . .
C9 N1 C8 116.27(11) . .

loop_
_geom_bond_atom_site_label_1
_geom_bond_atom_site_label_2
_geom_bond_distance
_geom_bond_site_symmetry_2
O4B C12 1.202(3) .
O4B C13 1.680(5) 5_665
O4A C13 1.340(3) .
O4A C12 1.527(2) .
C12 O3 1.168(3) 5_665
C12 O3 1.168(3) .
C12 O4B 1.202(3) 5_665
C12 O4A 1.527(2) 5_665
C13 O4B 1.680(5) 5_665
C13 H13 0.935(18) .
C13 H14 0.938(18) .
C13 H15 0.97(2) .
C1 C2 1.376(2) .
C1 C6 1.3889(19) .
C1 H1 0.9500 .
C2 F1 1.3615(15) .
C2 C3 1.375(2) .
C3 C4 1.389(2) .
C3 H3 0.9500 .
C4 C5 1.3946(19) .
C4 H4 0.9500 .
C5 C6 1.3944(19) .
C5 C7 1.4966(18) .
C6 H6 0.9500 .
C7 O1 1.2266(17) .
C7 N1 1.3647(17) .
C8 N1 1.4720(17) .
C8 H8A 0.9800 .
C8 H8B 0.9800 .
C8 H8C 0.9800 .
C9 C10 1.3935(19) .
C9 C9 1.402(3) 2_655
C9 N1 1.4320(17) .
C10 C11 1.387(2) .
C10 H10 0.9500 .
C11 C11 1.386(3) 2_655
C11 H11 0.9500 .
